data_4116128
loop_
_publ_author_name
'Nathan C. Gianneschi'
'Edward R. T. Tiekink'
'Louis M. Rendina'

_publ_contact_author_email ' edward.tiekink@adelaide.edu.au '
_publ_contact_author_fax ' 61 8 8303 4358 '
_publ_contact_author_name ' Dr ERT TIEKINK '
_publ_contact_author_phone ' 61 8 8303 5943 '
_publ_section_title
;
 Dinuclear Platinum Complexes with Hydrogen-Bonding Functionality:
 Noncovalent Assembly of Nanoscale Cyclic Arrays
;
_journal_name_full 'Journal of the American Chemical Society'
_journal_page_first 8474
_journal_page_last 8479
_journal_paper_doi 10.1021/ja994483m
_journal_volume 122
_journal_year 2000
_chemical_formula_sum 'C102 H94 Cl F6 N4 O15 P4 Pt2 S2'
_chemical_formula_weight 2325.51
_space_group_IT_number 15
_symmetry_cell_setting monoclinic
_symmetry_Int_Tables_number 15
_symmetry_space_group_name_Hall '-C 2yc'
_symmetry_space_group_name_H-M 'C 1 2/c 1'
_audit_creation_date 1999-11-24
_audit_creation_method 'by teXsan for Windows v1.0'
_cell_angle_alpha 90
_cell_angle_beta 108.096(1)
_cell_angle_gamma 90
_cell_formula_units_Z 8
_cell_length_a 23.7736(5)
_cell_length_b 33.0990(4)
_cell_length_c 28.1790(6)
_cell_measurement_reflns_used 0
_cell_measurement_temperature 173
_cell_measurement_theta_max 0.0
_cell_measurement_theta_min 0.0
_cell_volume 21076.8(7)
_computing_cell_refinement 'MSC/AFC Diffractometer Control'
_computing_data_collection 'MSC/AFC Diffractometer Control'
_computing_data_reduction 'teXsan for Windows (MSC, 1997)'
_computing_publication_material 'teXsan for Windows (MSC, 1997)'
_computing_structure_refinement 'teXsan for Windows (MSC, 1997)'
_computing_structure_solution
;
'DIRDIF92 PATTY (Beurskens, 1992)
;
_diffrn_ambient_temperature 173
_diffrn_measurement_device 'Nonius Kappa CCD'
_diffrn_measurement_method \w-2\q
_diffrn_orient_matrix_UB_11 0.00000
_diffrn_orient_matrix_UB_12 0.00000
_diffrn_orient_matrix_UB_13 0.00000
_diffrn_orient_matrix_UB_21 0.00000
_diffrn_orient_matrix_UB_22 0.00000
_diffrn_orient_matrix_UB_23 0.00000
_diffrn_orient_matrix_UB_31 0.00000
_diffrn_orient_matrix_UB_32 0.00000
_diffrn_orient_matrix_UB_33 0.00000
_diffrn_radiation_detector CCD
_diffrn_radiation_monochromator graphite
_diffrn_radiation_source 'sealed tube'
_diffrn_radiation_type 'Mo K\a'
_diffrn_radiation_wavelength 0.7107
_diffrn_reflns_av_R_equivalents 0.18635
_diffrn_reflns_av_sigmaI/netI 0.206
_diffrn_reflns_limit_h_max 33
_diffrn_reflns_limit_h_min 0
_diffrn_reflns_limit_k_max 44
_diffrn_reflns_limit_k_min -43
_diffrn_reflns_limit_l_max 37
_diffrn_reflns_limit_l_min -39
_diffrn_reflns_number 'ca 120K'
_diffrn_reflns_reduction_process 'Lp corrections applied'
_diffrn_reflns_theta_max 30.01
_diffrn_reflns_theta_min 1.09
_diffrn_standards_decay_% 0.00
_diffrn_standards_interval_count 0
_diffrn_standards_number 0
_exptl_absorpt_coefficient_mu 2.838
_exptl_absorpt_correction_T_max 0.813
_exptl_absorpt_correction_T_min 0.755
_exptl_absorpt_correction_type
;
\DF (SORTAV)
;
_exptl_crystal_colour colorless
_exptl_crystal_density_diffrn 1.466
_exptl_crystal_description 'odd - cut from a larger prismatic specimen'
_exptl_crystal_F_000 9304
_exptl_crystal_size_max 0.15
_exptl_crystal_size_mid 0.11
_exptl_crystal_size_min 0.08
_refine_diff_density_max 3.12
_refine_diff_density_min -1.81
_refine_ls_extinction_method none
_refine_ls_goodness_of_fit_ref 2.520
_refine_ls_matrix_type full
_refine_ls_number_constraints 0
_refine_ls_number_parameters 292
_refine_ls_number_reflns 6625
_refine_ls_number_restraints 0
_refine_ls_R_factor_gt 0.0840
_refine_ls_shift/su_max 0.5900
_refine_ls_shift/su_mean 0.0236
_refine_ls_structure_factor_coef F
_refine_ls_weighting_details 'w = 1/[\s^2^(Fo)]'
_refine_ls_weighting_scheme sigma
_refine_ls_wR_factor_ref 0.1100
_reflns_number_gt 6625
_reflns_number_total 24404
_reflns_threshold_expression I>3.00\s(I)
_cod_data_source_file ja994483m.cif
_cod_data_source_block '_LMR__'
_cod_original_cell_volume 21076.8(6)
_cod_original_sg_symbol_H-M 'C 2/c '
_cod_original_formula_sum 'C102 H94 Cl F6 N4 O15 P4 Pt2 S2 '
_cod_database_code 4116128

loop_
_symmetry_equiv_pos_as_xyz
'   +x,   +y,   +z'
'   -x,   +y,1/2-z'
'   -x,   -y,   -z'
'   +x,   -y,1/2+z'
'1/2+x,1/2+y,   +z'
1/2-x,1/2+y,1/2-z
'1/2-x,1/2-y,   -z'
1/2+x,1/2-y,1/2+z

loop_
_atom_site_label
_atom_site_fract_x
_atom_site_fract_y
_atom_site_fract_z
_atom_site_U_iso_or_equiv
_atom_site_occupancy
_atom_site_refinement_flags
_atom_site_adp_type
_atom_site_calc_flag
Pt(1) 0.29208(4) -0.24075(2) -0.15641(3) 0.02854(8) 1.000 T Uani d
Pt(2) 0.23252(4) 0.04659(2) 0.02584(3) 0.02221(7) 1.000 T Uani d
Cl(1) 0.0248(3) 0.1703(1) 0.2037(2) 0.0498(6) 1.000 T Uani d
S(1) 0.8631 0.0669 0.6554 0.159(4) 1.000 . Uiso c
S(2) 0.3315 0.1273 0.2137 0.145(4) 1.000 . Uiso c
P(1) 0.3846(3) -0.2613(1) -0.1044(2) 0.0309(5) 1.000 T Uani d
P(2) 0.1955(3) -0.2257(1) -0.2013(2) 0.0316(5) 1.000 T Uani d
P(3) 0.3179(3) 0.05322(13) 0.0026(2) 0.0355(5) 1.000 T Uani d
P(4) 0.1431(3) 0.03643(12) 0.0400(2) 0.0274(5) 1.000 T Uani d
F(1) 0.919(1) 0.047(1) 0.739(1) 0.142(7) 1.000 . Uiso c
F(2) 0.964(1) 0.050(1) 0.667(1) 0.142(7) 1.000 . Uiso c
F(3) 0.941(1) 0.104(1) 0.713(1) 0.152(7) 1.000 . Uiso c
F(4) 0.4255 0.0884 0.2588 0.136 1.000 . Uiso c
F(5) 0.3313 0.0771 0.2812 0.136 1.000 . Uiso c
F(6) 0.3340 0.0539 0.2101 0.136 1.000 . Uiso c
O(1) 0.4410(6) -0.2775(3) -0.3158(5) 0.044(4) 1.000 . Uiso d
O(2) 0.2419(6) -0.1635(3) 0.0592(4) 0.033(3) 1.000 . Uiso d
O(3) 0.1664(7) 0.2350(5) -0.0475(6) 0.074(5) 1.000 . Uiso d
O(4) 0.876(2) 0.0872(9) 0.6150(12) 0.106(6) 1.000 . Uiso c
O(5) 0.822(2) 0.0806(9) 0.6803(12) 0.117(7) 1.000 . Uiso c
O(6) 0.848(2) 0.0252(9) 0.6440(12) 0.131(7) 1.000 . Uiso c
O(7) 0.346(2) 0.1583(9) 0.2528(12) 0.154(9) 1.000 . Uiso c
O(8) 0.263(2) 0.1162(9) 0.1833(12) 0.187(10) 1.000 . Uiso c
O(9) 0.367(2) 0.1293(9) 0.1777(12) 0.26(1) 1.000 . Uiso d
O(10) 0.4075(7) 0.1029(4) 0.5612(5) 0.071(5) 1.000 . Uiso d
O(11) 0.2750(11) 0.0879(6) 0.7198(8) 0.167(9) 1.000 . Uiso d
O(12) 0.5644(11) 0.1329(6) 0.7278(9) 0.159(9) 0.500 . Uiso d
O(13) 0.3661(10) 0.1483(6) 0.7822(8) 0.135(8) 0.500 . Uiso d
O(14) 0.5092(9) 0.1482(5) 0.5392(7) 0.119(7) 1.000 . Uiso d
O(15) 0.3943(8) 0.0639(4) 0.6924(6) 0.000(5) 1.000 . Uiso d
N(1) 0.3094(7) -0.2711(4) -0.2181(5) 0.033(4) 1.000 . Uiso d
N(2) 0.4253(8) -0.2160(4) -0.2880(6) 0.045(5) 1.000 . Uiso d
N(3) 0.2305(7) 0.1103(4) 0.0311(6) 0.029(4) 1.000 . Uiso d
N(4) 0.1243(8) 0.1808(4) -0.0907(6) 0.037(4) 1.000 . Uiso d
C(1) 0.2774(8) -0.2096(5) -0.0989(6) 0.022(5) 1.000 . Uiso d
C(2) 0.2469(8) -0.2284(4) -0.0685(6) 0.015(4) 1.000 . Uiso d
C(3) 0.2374(8) -0.2049(5) -0.0307(6) 0.024(5) 1.000 . Uiso d
C(4) 0.2558(8) -0.1644(4) -0.0215(6) 0.016(4) 1.000 . Uiso d
C(5) 0.2835(8) -0.1480(5) -0.0514(6) 0.022(5) 1.000 . Uiso d
C(6) 0.2944(8) -0.1683(5) -0.0910(6) 0.024(5) 1.000 . Uiso d
C(7) 0.2472(8) -0.1448(5) 0.0221(7) 0.025(5) 1.000 . Uiso d
C(8) 0.2426(9) -0.1005(5) 0.0220(7) 0.030(5) 1.000 . Uiso d
C(9) 0.2199(9) -0.0780(5) -0.0223(7) 0.029(5) 1.000 . Uiso d
C(10) 0.2179(9) -0.0363(5) -0.0206(7) 0.029(5) 1.000 . Uiso d
C(11) 0.2395(9) -0.0154(5) 0.0244(7) 0.039(5) 1.000 . Uiso d
C(12) 0.2626(9) -0.0371(5) 0.0691(7) 0.031(5) 1.000 . Uiso d
C(13) 0.2634(8) -0.0781(5) 0.0654(6) 0.022(5) 1.000 . Uiso d
C(14) 0.3492(9) -0.2531(5) -0.2377(7) 0.036(5) 1.000 . Uiso d
C(15) 0.3683(9) -0.2727(5) -0.2739(7) 0.034(5) 1.000 . Uiso d
C(16) 0.4137(10) -0.2555(6) -0.2922(8) 0.051(6) 1.000 . Uiso d
C(17) 0.3533(10) -0.3125(5) -0.2833(7) 0.042(6) 1.000 . Uiso d
C(18) 0.3130(10) -0.3287(6) -0.2633(8) 0.049(6) 1.000 . Uiso d
C(19) 0.2950(9) -0.3062(5) -0.2284(7) 0.038(6) 1.000 . Uiso d
C(20) 0.1971(9) 0.1321(5) -0.0068(7) 0.028(5) 1.000 . Uiso d
C(21) 0.1972(9) 0.1756(5) -0.0090(7) 0.034(5) 1.000 . Uiso d
C(22) 0.1602(10) 0.1978(6) -0.0517(8) 0.050(6) 1.000 . Uiso d
C(23) 0.2362(10) 0.1932(5) 0.0325(7) 0.036(5) 1.000 . Uiso d
C(24) 0.2714(9) 0.1702(5) 0.0731(7) 0.037(5) 1.000 . Uiso d
C(25) 0.2671(10) 0.1296(6) 0.0696(7) 0.040(6) 1.000 . Uiso d
C(26) 0.4003(9) -0.3092(4) -0.1253(7) 0.040(6) 1.000 G Uiso d
C(27) 0.3655(8) -0.3420(5) -0.1209(7) 0.040(7) 1.000 G Uiso d
C(28) 0.3761(8) -0.3801(4) -0.1376(7) 0.040(6) 1.000 G Uiso d
C(29) 0.4215(9) -0.3853(4) -0.1586(7) 0.040(8) 1.000 G Uiso d
C(30) 0.4563(8) -0.3525(5) -0.1631(7) 0.040 1.000 G Uiso d
C(31) 0.4457(8) -0.3144(4) -0.1464(7) 0.040(7) 1.000 G Uiso d
C(32) 0.3956(10) -0.2650(6) -0.0372(5) 0.049(8) 1.000 G Uiso d
C(33) 0.4012(10) -0.2294(4) -0.0096(7) 0.049(9) 1.000 G Uiso d
C(34) 0.4136(9) -0.2311(4) 0.0421(7) 0.049(7) 1.000 G Uiso d
C(35) 0.4203(10) -0.2685(6) 0.0662(5) 0.049(10) 1.000 G Uiso d
C(36) 0.4147(10) -0.3040(4) 0.0386(7) 0.049 1.000 G Uiso d
C(37) 0.4024(10) -0.3023(5) -0.0131(7) 0.049 1.000 G Uiso d
C(38) 0.4420(9) -0.2264(5) -0.1083(8) 0.048(6) 1.000 G Uiso d
C(39) 0.4271(8) -0.1924(6) -0.1390(7) 0.048(7) 1.000 G Uiso d
C(40) 0.4712(10) -0.1659(5) -0.1426(7) 0.048(7) 1.000 G Uiso d
C(41) 0.5302(9) -0.1734(5) -0.1156(8) 0.048(9) 1.000 G Uiso d
C(42) 0.5451(8) -0.2074(6) -0.0849(7) 0.048(10) 1.000 G Uiso d
C(43) 0.5010(10) -0.2339(5) -0.0813(7) 0.048(8) 1.000 G Uiso d
C(44) 0.1701(10) -0.1748(4) -0.1919(8) 0.044(6) 1.000 G Uiso d
C(45) 0.1446(10) -0.1676(5) -0.1543(7) 0.044(6) 1.000 G Uiso d
C(46) 0.1320(9) -0.1282(6) -0.1433(7) 0.044(7) 1.000 G Uiso d
C(47) 0.1450(10) -0.0959(4) -0.1700(8) 0.044(8) 1.000 G Uiso d
C(48) 0.1705(10) -0.1030(5) -0.2076(7) 0.044 1.000 G Uiso d
C(49) 0.1831(9) -0.1424(6) -0.2185(7) 0.044(7) 1.000 G Uiso d
C(50) 0.1464(8) -0.2597(5) -0.1843(7) 0.036(5) 1.000 G Uiso d
C(51) 0.0855(9) -0.2529(4) -0.1986(6) 0.036(6) 1.000 G Uiso d
C(52) 0.0483(7) -0.2814(6) -0.1874(7) 0.036(8) 1.000 G Uiso d
C(53) 0.0719(8) -0.3166(5) -0.1619(7) 0.036(6) 1.000 G Uiso d
C(54) 0.1328(9) -0.3234(4) -0.1475(6) 0.036(6) 1.000 G Uiso d
C(55) 0.1700(7) -0.2950(6) -0.1587(7) 0.036(7) 1.000 G Uiso d
C(56) 0.1767(11) -0.2326(7) -0.2695(6) 0.068(7) 1.000 G Uiso d
C(57) 0.1281(10) -0.2548(6) -0.2980(9) 0.068(9) 1.000 G Uiso d
C(58) 0.1149(9) -0.2565(6) -0.3498(9) 0.068 1.000 G Uiso d
C(59) 0.1505(11) -0.2361(7) -0.3730(6) 0.068 1.000 G Uiso d
C(60) 0.1991(10) -0.2139(6) -0.3445(9) 0.068(7) 1.000 G Uiso d
C(61) 0.2122(9) -0.2121(6) -0.2927(9) 0.068(12) 1.000 G Uiso d
C(62) 0.328(2) 0.0133(7) -0.0383(11) 0.105(9) 1.000 G Uiso d
C(63) 0.2892(11) 0.0085(8) -0.0865(12) 0.10(1) 1.000 G Uiso d
C(64) 0.2955(12) -0.0242(9) -0.1156(9) 0.10(2) 1.000 G Uiso d
C(65) 0.341(1) -0.0522(7) -0.0965(11) 0.105(9) 1.000 G Uiso d
C(66) 0.3798(11) -0.0474(8) -0.0483(12) 0.105(13) 1.000 G Uiso d
C(67) 0.3734(13) -0.0146(9) -0.0192(8) 0.105(10) 1.000 G Uiso d
C(68) 0.3143(11) 0.1001(5) -0.0314(8) 0.060(8) 1.000 G Uiso d
C(69) 0.2708(10) 0.1039(5) -0.0777(8) 0.060(8) 1.000 G Uiso d
C(70) 0.2628(9) 0.1408(7) -0.1028(7) 0.060(9) 1.000 G Uiso d
C(71) 0.2982(10) 0.1739(5) -0.0817(8) 0.060(9) 1.000 G Uiso d
C(72) 0.3416(9) 0.1700(5) -0.0354(8) 0.060(12) 1.000 G Uiso d
C(73) 0.3497(9) 0.1331(7) -0.0103(7) 0.060(11) 1.000 G Uiso d
C(74) 0.3851(12) 0.0553(7) 0.0525(10) 0.100(9) 1.000 G Uiso d
C(75) 0.440(2) 0.0615(7) 0.0462(9) 0.10(1) 1.000 G Uiso d
C(76) 0.4909(11) 0.0639(7) 0.0878(13) 0.10(2) 1.000 G Uiso d
C(77) 0.4860(12) 0.0600(7) 0.1357(10) 0.100 1.000 G Uiso d
C(78) 0.431(2) 0.0538(7) 0.1420(9) 0.100 1.000 G Uiso d
C(79) 0.3803(11) 0.0514(7) 0.1004(13) 0.100 1.000 G Uiso d
C(80) 0.0981(9) 0.0831(4) 0.0307(8) 0.047(6) 1.000 G Uiso d
C(81) 0.0623(10) 0.0953(5) -0.0164(6) 0.047(7) 1.000 G Uiso d
C(82) 0.0351(9) 0.1331(6) -0.0226(6) 0.047(8) 1.000 G Uiso d
C(83) 0.0437(9) 0.1588(4) 0.0183(8) 0.047(8) 1.000 G Uiso d
C(84) 0.0795(10) 0.1466(5) 0.0654(6) 0.047(8) 1.000 G Uiso d
C(85) 0.1067(9) 0.1088(6) 0.0716(6) 0.047(7) 1.000 G Uiso d
C(86) 0.1479(11) 0.0232(6) 0.1029(6) 0.051(6) 1.000 G Uiso d
C(87) 0.0974(8) 0.0104(6) 0.1138(7) 0.051(7) 1.000 G Uiso d
C(88) 0.1006(9) 0.0011(5) 0.1628(8) 0.051(8) 1.000 G Uiso d
C(89) 0.1542(11) 0.0047(5) 0.2010(6) 0.051(9) 1.000 G Uiso d
C(90) 0.2047(8) 0.0175(6) 0.1901(7) 0.051(10) 1.000 G Uiso d
C(91) 0.2016(9) 0.0268(5) 0.1410(8) 0.051(6) 1.000 G Uiso d
C(92) 0.1017(10) -0.0030(5) 0.0005(8) 0.057(7) 1.000 G Uiso d
C(93) 0.0857(10) 0.0025(5) -0.0510(8) 0.057(9) 1.000 G Uiso d
C(94) 0.0591(10) -0.0290(6) -0.0831(6) 0.057(12) 1.000 G Uiso d
C(95) 0.0486(9) -0.0659(5) -0.0636(7) 0.057(12) 1.000 G Uiso d
C(96) 0.0645(10) -0.0714(5) -0.0120(8) 0.057(8) 1.000 G Uiso d
C(97) 0.0911(10) -0.0399(6) 0.0201(6) 0.057(10) 1.000 G Uiso d
C(98) 0.0084(10) 0.1264(5) 0.2291(7) 0.049(6) 1.000 . Uiso d
C(99) 0.0237(10) 0.0885(6) 0.2123(8) 0.052(6) 1.000 . Uiso d
C(100) 0.0123(11) 0.0531(5) 0.2334(8) 0.058(7) 1.000 . Uiso d
C(101) 0.9330 0.0590 0.6971 0.31(2) 1.000 . Uiso c
C(102) 0.3582 0.0829 0.2466 0.127 1.000 . Uiso c
H(1n2) 0.4540 -0.2042 -0.3015 0.059 1.000 . Uiso c
H(1n1) 0.4074 -0.1998 -0.2692 0.059 1.000 . Uiso c
H(2) 0.2368 -0.2560 -0.0729 0.019 1.000 . Uiso c
H(3) 0.2166 -0.2174 -0.0099 0.034 1.000 . Uiso c
H(4n2) 0.0988 0.1973 -0.1180 0.048 1.000 . Uiso c
H(4n1) 0.1199 0.1526 -0.0933 0.048 1.000 . Uiso c
H(5) 0.2971 -0.1212 -0.0467 0.033 1.000 . Uiso c
H(6) 0.3141 -0.1559 -0.1120 0.027 1.000 . Uiso c
H(9) 0.2061 -0.0914 -0.0526 0.036 1.000 . Uiso c
H(10) 0.2008 -0.0210 -0.0508 0.038 1.000 . Uiso c
H(11) 0.3589 0.0828 0.2461 0.178 1.000 . Uiso c
H(12) 0.2768 -0.0238 0.0999 0.036 1.000 . Uiso c
H(13) 0.2812 -0.0931 0.0981 0.023 1.000 . Uiso c
H(14) 0.3641 -0.2275 -0.2253 0.046 1.000 . Uiso c
H(17) 0.3722 -0.3281 -0.3016 0.049 1.000 . Uiso c
H(18) 0.2955 -0.3552 -0.2755 0.067 1.000 . Uiso c
H(19) 0.2684 -0.3192 -0.2120 0.044 1.000 . Uiso c
H(20) 0.1703 0.1177 -0.0348 0.029 1.000 . Uiso c
H(23) 0.2399 0.2213 0.0344 0.044 1.000 . Uiso c
H(24) 0.2978 0.1837 0.1011 0.048 1.000 . Uiso c
H(25) 0.2896 0.1137 0.0974 0.048 1.000 . Uiso c
H(27) 0.3346(10) -0.3385(8) -0.1066(10) 0.040 1.000 G Uiso d
H(28) 0.3524(11) -0.4025(6) -0.1345(10) 0.040 1.000 G Uiso d
H(29) 0.4287(12) -0.4113(5) -0.1700(10) 0.040 1.000 G Uiso d
H(30) 0.4872(10) -0.3561(8) -0.1774(10) 0.040 1.000 G Uiso d
H(31) 0.4694(11) -0.2920(6) -0.1494(10) 0.040 1.000 G Uiso d
H(33) 0.397(1) -0.2040(5) -0.0260(10) 0.049 1.000 G Uiso d
H(34) 0.417(1) -0.2069(5) 0.0609(9) 0.049 1.000 G Uiso d
H(35) 0.429(1) -0.2696(8) 0.1014(6) 0.049 1.000 G Uiso d
H(36) 0.419(1) -0.3295(5) 0.0550(10) 0.049 1.000 G Uiso d
H(37) 0.399(1) -0.3265(6) -0.0319(9) 0.049 1.000 G Uiso d
H(39) 0.3869(8) -0.1873(9) -0.1574(10) 0.048 1.000 G Uiso d
H(40) 0.461(1) -0.1428(6) -0.1635(9) 0.048 1.000 G Uiso d
H(41) 0.5603(11) -0.1554(7) -0.1181(11) 0.048 1.000 G Uiso d
H(42) 0.5853(8) -0.2125(9) -0.0665(10) 0.048 1.000 G Uiso d
H(43) 0.511(1) -0.2570(6) -0.0604(9) 0.048 1.000 G Uiso d
H(45) 0.136(1) -0.1896(6) -0.1362(10) 0.044 1.000 G Uiso d
H(46) 0.1146(13) -0.1233(8) -0.1177(9) 0.044 1.000 G Uiso d
H(47) 0.136(1) -0.0690(5) -0.1625(11) 0.044 1.000 G Uiso d
H(48) 0.179(1) -0.0810(6) -0.2257(10) 0.044 1.000 G Uiso d
H(49) 0.2004(13) -0.1473(8) -0.2441(9) 0.044 1.000 G Uiso d
H(51) 0.0694(12) -0.2289(5) -0.2160(9) 0.036 1.000 G Uiso d
H(52) 0.0068(7) -0.2767(8) -0.1972(10) 0.036 1.000 G Uiso d
H(53) 0.0465(11) -0.3360(6) -0.1542(10) 0.036 1.000 G Uiso d
H(54) 0.1489(12) -0.3475(5) -0.1301(9) 0.036 1.000 G Uiso d
H(55) 0.2115(7) -0.2996(8) -0.1489(10) 0.036 1.000 G Uiso d
H(57) 0.104(1) -0.2688(9) -0.2822(13) 0.068 1.000 G Uiso d
H(58) 0.0818(11) -0.2717(9) -0.3692(12) 0.068 1.000 G Uiso d
H(59) 0.142(2) -0.2372(10) -0.4083(6) 0.068 1.000 G Uiso d
H(60) 0.223(1) -0.1999(9) -0.3603(13) 0.068 1.000 G Uiso d
H(61) 0.2454(11) -0.1970(9) -0.2733(12) 0.068 1.000 G Uiso d
H(63) 0.258(2) 0.0276(10) -0.100(2) 0.105 1.000 G Uiso d
H(64) 0.269(2) -0.0275(13) -0.1484(10) 0.105 1.000 G Uiso d
H(65) 0.345(2) -0.0745(9) -0.116(2) 0.105 1.000 G Uiso d
H(66) 0.411(1) -0.0664(10) -0.035(2) 0.105 1.000 G Uiso d
H(67) 0.400(2) -0.0114(13) 0.0136(10) 0.105 1.000 G Uiso d
H(69) 0.2467(13) 0.0814(7) -0.0921(11) 0.060 1.000 G Uiso d
H(70) 0.2332(12) 0.1435(9) -0.1343(8) 0.060 1.000 G Uiso d
H(71) 0.293(2) 0.1990(6) -0.0988(11) 0.060 1.000 G Uiso d
H(72) 0.3657(13) 0.1925(7) -0.0211(11) 0.060 1.000 G Uiso d
H(73) 0.3792(12) 0.1304(10) 0.0212(8) 0.060 1.000 G Uiso d
H(75) 0.444(2) 0.0642(10) 0.0136(10) 0.100 1.000 G Uiso d
H(76) 0.5285(13) 0.0682(10) 0.084(2) 0.100 1.000 G Uiso d
H(77) 0.520(2) 0.0616(11) 0.1640(13) 0.100 1.000 G Uiso d
H(78) 0.427(2) 0.0511(10) 0.1746(10) 0.100 1.000 G Uiso d
H(79) 0.3426(13) 0.0471(10) 0.105(2) 0.100 1.000 G Uiso d
H(81) 0.056(1) 0.0778(7) -0.0443(8) 0.047 1.000 G Uiso d
H(82) 0.0107(12) 0.1414(8) -0.0547(7) 0.047 1.000 G Uiso d
H(83) 0.0252(13) 0.1845(5) 0.0141(11) 0.047 1.000 G Uiso d
H(84) 0.085(1) 0.1641(7) 0.0933(8) 0.047 1.000 G Uiso d
H(85) 0.1311(12) 0.1005(8) 0.1037(7) 0.047 1.000 G Uiso d
H(87) 0.0608(10) 0.0079(9) 0.0878(9) 0.051 1.000 G Uiso d
H(88) 0.0662(10) -0.0076(8) 0.1702(12) 0.051 1.000 G Uiso d
H(89) 0.156(2) -0.0016(8) 0.2344(7) 0.051 1.000 G Uiso d
H(90) 0.2413(10) 0.0200(8) 0.2160(9) 0.051 1.000 G Uiso d
H(91) 0.2360(11) 0.0355(8) 0.1336(12) 0.051 1.000 G Uiso d
H(93) 0.093(2) 0.0277(6) -0.0643(11) 0.057 1.000 G Uiso d
H(94) 0.048(2) -0.0253(9) -0.1182(6) 0.057 1.000 G Uiso d
H(95) 0.0305(13) -0.0874(7) -0.0854(10) 0.057 1.000 G Uiso d
H(96) 0.057(1) -0.0965(6) 0.0013(11) 0.057 1.000 G Uiso d
H(97) 0.102(2) -0.0436(9) 0.0552(6) 0.057 1.000 G Uiso d
H(99) 0.0388 0.0888 0.1855 0.068 1.000 . Uiso c
H(100) 0.0236 0.0280 0.2212 0.080 1.000 . Uiso c

loop_
_atom_site_aniso_label
_atom_site_aniso_U_11
_atom_site_aniso_U_22
_atom_site_aniso_U_33
_atom_site_aniso_U_12
_atom_site_aniso_U_13
_atom_site_aniso_U_23
Pt(1) 0.0341(7) 0.0346(4) 0.0275(5) 0.0142(5) 0.0140(5) 0.0029(4)
Pt(2) 0.0217(6) 0.0192(4) 0.0341(5) -0.0017(4) 0.0098(5) -0.0021(4)
Cl(1) 0.059(5) 0.054(3) 0.053(4) -0.006(3) 0.022(4) 0.003(3)
P(1) 0.034(4) 0.036(3) 0.032(3) 0.018(3) 0.011(3) 0.002(3)
P(2) 0.035(5) 0.037(3) 0.030(3) 0.012(3) 0.011(3) 0.004(3)
P(3) 0.026(4) 0.030(3) 0.067(4) -0.008(3) 0.024(4) -0.009(3)
P(4) 0.027(4) 0.020(3) 0.048(4) 0.001(3) 0.015(3) 0.006(2)

loop_
_atom_type_symbol
_atom_type_oxidation_number
_atom_type_number_in_cell
_atom_type_scat_dispersion_real
_atom_type_scat_dispersion_imag
_atom_type_scat_source
C 0 816 0.002 0.002
;International Tables for Crystallography
(1992, Vol. C, Table 6.1.1.2)
;
H 0 752 0.000 0.000
;International Tables for Crystallography
(1992, Vol. C, Table 6.1.1.2)
;
N 0 32 0.004 0.003
;International Tables for Crystallography
(1992, Vol. C, Table 6.1.1.2)
;
O 0 120 0.008 0.006
;International Tables for Crystallography
(1992, Vol. C, Table 6.1.1.2)
;
F 0 48 0.014 0.010
;International Tables for Crystallography
(1992, Vol. C, Table 6.1.1.2)
;
P 0 32 0.090 0.095
;International Tables for Crystallography
(1992, Vol. C, Table 6.1.1.2)
;
S 0 16 0.110 0.124
;International Tables for Crystallography
(1992, Vol. C, Table 6.1.1.2)
;
Pt 0 16 -2.352 8.388
;International Tables for Crystallography
(1992, Vol. C, Tables 4.2.6.8 and 6.1.1.1)
;
Cl 0 8 0.132 0.159
;International Tables for Crystallography
(1992, Vol. C, Tables 4.2.6.8 and 6.1.1.1)
;

loop_
_geom_angle_atom_site_label_1
_geom_angle_atom_site_label_2
_geom_angle_atom_site_label_3
_geom_angle
_geom_angle_site_symmetry_1
_geom_angle_site_symmetry_2
_geom_angle_site_symmetry_3
_geom_angle_publ_flag
P1 PT1 P2 172.4(2) . . . ?
P1 PT1 N1 89.5(4) . . . ?
P1 PT1 C1 90.6(5) . . . ?
P2 PT1 N1 93.8(4) . . . ?
P2 PT1 C1 86.5(5) . . . ?
N1 PT1 C1 177.3(6) . . . ?
P3 PT2 P4 173.3(2) . . . ?
P3 PT2 N3 88.1(5) . . . ?
P3 PT2 C11 90.3(7) . . . ?
P4 PT2 N3 95.2(5) . . . ?
P4 PT2 C11 86.7(7) . . . ?
N3 PT2 C11 176.3(6) . . . ?
O4 S1 O5 125.5260(8) . . . ?
O4 S1 O6 111.7975(9) . . . ?
O4 S1 C101 102.433(1) . . . ?
O5 S1 O6 104.7798(7) . . . ?
O5 S1 C101 111.609(2) . . . ?
O6 S1 C101 97.1984(5) . . . ?
O7 S2 O8 121.1477(7) . . . ?
O7 S2 O9 115.1(11) . . . ?
O7 S2 C102 103.0808(13) . . . ?
O8 S2 O9 109.5(11) . . . ?
O8 S2 C102 103.0892(8) . . . ?
O9 S2 C102 101.9(12) . . . ?
PT1 P1 C26 107.9(6) . . . ?
PT1 P1 C32 118.2(8) . . . ?
PT1 P1 C38 110.9(6) . . . ?
C26 P1 C32 107.8(9) . . . ?
C26 P1 C38 108.0(10) . . . ?
C32 P1 C38 103.6(10) . . . ?
PT1 P2 C44 115.8(6) . . . ?
PT1 P2 C50 109.8(6) . . . ?
PT1 P2 C56 114.9(9) . . . ?
C44 P2 C50 105.5(10) . . . ?
C44 P2 C56 106.2(10) . . . ?
C50 P2 C56 103.5(10) . . . ?
PT2 P3 C62 114.2(11) . . . ?
PT2 P3 C68 109.1(9) . . . ?
PT2 P3 C74 115.5(11) . . . ?
C62 P3 C68 106.2(12) . . . ?
C62 P3 C74 105.4(13) . . . ?
C68 P3 C74 105.7(11) . . . ?
PT2 P4 C80 112.1(7) . . . ?
PT2 P4 C86 115.3(8) . . . ?
PT2 P4 C92 110.9(9) . . . ?
C80 P4 C86 101.6(10) . . . ?
C80 P4 C92 109.7(9) . . . ?
C86 P4 C92 106.8(10) . . . ?
PT1 N1 C14 116.7(11) . . . ?
PT1 N1 C19 121.7(16) . . . ?
C14 N1 C19 119.9(19) . . . ?
C16 N2 H1n2 120.9 . . . no
C16 N2 H1n1 119.2 . . . no
H1n2 N2 H1n1 119.7 . . . no
PT2 N3 C20 120.4(11) . . . ?
PT2 N3 C25 121.0(11) . . . ?
C20 N3 C25 118.2(14) . . . ?
C22 N4 H4n2 120.5 . . . no
C22 N4 H4n1 121.8 . . . no
H4n2 N4 H4n1 117.7 . . . no
PT1 C1 C2 120.0(11) . . . ?
PT1 C1 C6 120.0(15) . . . ?
C2 C1 C6 119.9(17) . . . ?
C1 C2 C3 116.7(14) . . . ?
C1 C2 H2 120.1 . . . no
C3 C2 H2 123.0 . . . no
C2 C3 C4 123.8(18) . . . ?
C2 C3 H3 117.3 . . . no
C4 C3 H3 118.9 . . . no
C3 C4 C5 117.2(16) . . . ?
C3 C4 C7 117.5(17) . . . ?
C5 C4 C7 125.1(14) . . . ?
C4 C5 C6 124.0(15) . . . ?
C4 C5 H5 120.8 . . . no
C6 C5 H5 115.2 . . . no
C1 C6 C5 118.3(18) . . . ?
C1 C6 H6 119.1 . . . no
C5 C6 H6 122.5 . . . no
O2 C7 C4 123.9(14) . . . ?
O2 C7 C8 117.8(17) . . . ?
C4 C7 C8 118.2(16) . . . ?
C7 C8 C9 122.3(15) . . . ?
C7 C8 C13 121.9(15) . . . ?
C9 C8 C13 115.7(15) . . . ?
C8 C9 C10 120.2(16) . . . ?
C8 C9 H9 119.5 . . . no
C10 C9 H9 120.2 . . . no
C9 C10 C11 121.3(15) . . . ?
C9 C10 H10 120.2 . . . no
C11 C10 H10 118.5 . . . no
PT2 C11 C10 120.1(13) . . . ?
PT2 C11 C12 120.2(13) . . . ?
C10 C11 C12 119.6(15) . . . ?
C11 C12 C13 116.9(16) . . . ?
C11 C12 H12 121.3 . . . no
C13 C12 H12 121.8 . . . no
C8 C13 C12 126.3(15) . . . ?
C8 C13 H13 118.2 . . . no
C12 C13 H13 115.5 . . . no
N1 C14 C15 120.8(16) . . . ?
N1 C14 H14 118.0 . . . no
C15 C14 H14 121.1 . . . no
C14 C15 C16 121.6(16) . . . ?
C14 C15 C17 117.6(20) . . . ?
C16 C15 C17 119.1(20) . . . ?
O1 C16 N2 118.5(22) . . . ?
O1 C16 C15 120.8(17) . . . ?
N2 C16 C15 120.6(21) . . . ?
C15 C17 C18 118.2(21) . . . ?
C15 C17 H17 119.5 . . . no
C18 C17 H17 122.2 . . . no
C17 C18 C19 119.3(18) . . . ?
C17 C18 H18 118.7 . . . no
C19 C18 H18 121.9 . . . no
N1 C19 C18 123.1(22) . . . ?
N1 C19 H19 118.5 . . . no
C18 C19 H19 118.4 . . . no
N3 C20 C21 124.7(15) . . . ?
N3 C20 H20 117.8 . . . no
C21 C20 H20 117.5 . . . no
C20 C21 C22 122.2(16) . . . ?
C20 C21 C23 113.2(15) . . . ?
C22 C21 C23 124.6(16) . . . ?
O3 C22 N4 122.7(18) . . . ?
O3 C22 C21 113.5(17) . . . ?
N4 C22 C21 123.8(18) . . . ?
C21 C23 C24 122.4(16) . . . ?
C21 C23 H23 119.7 . . . no
C24 C23 H23 117.9 . . . no
C23 C24 C25 117.7(16) . . . ?
C23 C24 H24 119.5 . . . no
C25 C24 H24 122.8 . . . no
N3 C25 C24 123.8(16) . . . ?
N3 C25 H25 117.5 . . . no
C24 C25 H25 118.6 . . . no
CL1 C98 C98 121.9(7) . . . ?
CL1 C98 C99 119.4(18) . . . ?
C98 C98 C99 117.5(13) 2 2 2 ?
C98 C99 C100 119.9(23) . . . ?
C98 C99 H99 117.4 . . . no
C100 C99 H99 122.5 . . . no
C99 C100 C100 121.7(15) . . . ?
C99 C100 H100 117.4 . . . no
C100 C100 H100 120.9 2 2 2 no
S1 C101 F1 100.950(2) . . . ?
S1 C101 F2 101.903(2) . . . ?
S1 C101 F3 93.4806(5) . . . ?
F1 C101 F2 144.4146(6) . . . ?
F1 C101 F3 94.4363(8) . . . ?
F2 C101 F3 110.9423(4) . . . ?
S2 C102 F4 101.4473(7) . . . ?
S2 C102 F5 109.3812(9) . . . ?
S2 C102 F6 100.9554(13) . . . ?
S2 C102 H11 90.4 . . . no
F4 C102 F5 123.6496(12) . . . ?
F4 C102 F6 114.0295(7) . . . ?
F4 C102 H11 45.1 . . . no
F5 C102 F6 105.0101(12) . . . ?
F5 C102 H11 159.9 . . . no
F6 C102 H11 73.7 . . . no
P1 C26 C27 118.4(17) . . . ?
P1 C26 C31 121.6(13) . . . ?
C27 C26 C31 120.0(15) . . . ?
C26 C27 C28 120.0(19) . . . ?
C26 C27 H27 120.0(24) . . . no
C28 C27 H27 120.0(24) . . . no
C27 C28 C29 120.0(16) . . . ?
C27 C28 H28 120.0(27) . . . no
C29 C28 H28 120.0(23) . . . no
C28 C29 C30 120.0(15) . . . ?
C28 C29 H29 120.0(25) . . . no
C30 C29 H29 120.0(29) . . . no
C29 C30 C31 120.0(19) . . . ?
C29 C30 H30 120.0(24) . . . no
C31 C30 H30 120.0(24) . . . no
C26 C31 C30 120.0(16) . . . ?
C26 C31 H31 120.0(23) . . . no
C30 C31 H31 120.0(27) . . . no
P1 C32 C33 118.5(14) . . . ?
P1 C32 C37 121.3(14) . . . ?
C33 C32 C37 120.0(15) . . . ?
C32 C33 C34 120.0(14) . . . ?
C32 C33 H33 120.0(24) . . . no
C34 C33 H33 120.0(22) . . . no
C33 C34 C35 120.0(15) . . . ?
C33 C34 H34 120.0(21) . . . no
C35 C34 H34 120.0(23) . . . no
C34 C35 C36 120.0(15) . . . ?
C34 C35 H35 120.0(24) . . . no
C36 C35 H35 120.0(24) . . . no
C35 C36 C37 120.0(14) . . . ?
C35 C36 H36 120.0(24) . . . no
C37 C36 H36 120.0(22) . . . no
C32 C37 C36 120.0(15) . . . ?
C32 C37 H37 120.0(23) . . . no
C36 C37 H37 120.0(21) . . . no
P1 C38 C39 119.9(14) . . . ?
P1 C38 C43 120.1(14) . . . ?
C39 C38 C43 120.0(18) . . . ?
C38 C39 C40 120.0(16) . . . ?
C38 C39 H39 120.0(26) . . . no
C40 C39 H39 120.0(26) . . . no
C39 C40 C41 120.0(16) . . . ?
C39 C40 H40 120.0(27) . . . no
C41 C40 H40 120.0(28) . . . no
C40 C41 C42 120.0(18) . . . ?
C40 C41 H41 120.0(23) . . . no
C42 C41 H41 120.0(23) . . . no
C41 C42 C43 120.0(16) . . . ?
C41 C42 H42 120.0(26) . . . no
C43 C42 H42 120.0(25) . . . no
C38 C43 C42 120.0(16) . . . ?
C38 C43 H43 120.0(28) . . . no
C42 C43 H43 120.0(28) . . . no
P2 C44 C45 120.3(13) . . . ?
P2 C44 C49 119.2(18) . . . ?
C45 C44 C49 120.0(15) . . . ?
C44 C45 C46 120.0(17) . . . ?
C44 C45 H45 120.0(24) . . . no
C46 C45 H45 120.0(28) . . . no
C45 C46 C47 120.0(20) . . . ?
C45 C46 H46 120.0(25) . . . no
C47 C46 H46 120.0(24) . . . no
C46 C47 C48 120.0(15) . . . ?
C46 C47 H47 120.0(31) . . . no
C48 C47 H47 120.0(28) . . . no
C47 C48 C49 120.0(17) . . . ?
C47 C48 H48 120.0(24) . . . no
C49 C48 H48 120.0(29) . . . no
C44 C49 C48 120.0(21) . . . ?
C44 C49 H49 120.0(25) . . . no
C48 C49 H49 120.0(25) . . . no
P2 C50 C55 118.2(14) . . . ?
P2 C50 C51 121.7(12) . . . ?
C55 C50 C51 120.0(17) . . . ?
C50 C55 C54 120.0(16) . . . ?
C50 C55 H55 120.0(25) . . . no
C54 C55 H55 120.0(24) . . . no
C55 C54 C53 120.0(14) . . . ?
C55 C54 H54 120.0(26) . . . no
C53 C54 H54 120.0(25) . . . no
C54 C53 C52 120.0(17) . . . ?
C54 C53 H53 120.0(20) . . . no
C52 C53 H53 120.0(22) . . . no
C53 C52 C51 120.0(16) . . . ?
C53 C52 H52 120.0(24) . . . no
C51 C52 H52 120.0(23) . . . no
C50 C51 C52 120.0(14) . . . ?
C50 C51 H51 120.0(25) . . . no
C52 C51 H51 120.0(26) . . . no
P2 C56 C57 123.6(20) . . . ?
P2 C56 C61 116.3(16) . . . ?
C57 C56 C61 120.0(19) . . . ?
C56 C57 C58 120.0(23) . . . ?
C56 C57 H57 120.0(30) . . . no
C58 C57 H57 120.0(27) . . . no
C57 C58 C59 120.0(18) . . . ?
C57 C58 H58 120.0(32) . . . no
C59 C58 H58 120.0(31) . . . no
C58 C59 C60 120.0(19) . . . ?
C58 C59 H59 120.0(31) . . . no
C60 C59 H59 120.0(33) . . . no
C59 C60 C61 120.0(23) . . . ?
C59 C60 H60 120.0(30) . . . no
C61 C60 H60 120.0(27) . . . no
C56 C61 C60 120.0(18) . . . ?
C56 C61 H61 120.0(31) . . . no
C60 C61 H61 120.0(32) . . . no
P3 C62 C67 118.4(20) . . . ?
P3 C62 C63 121.4(22) . . . ?
C67 C62 C63 120.0(25) . . . ?
C62 C67 C66 120.0(22) . . . ?
C62 C67 H67 120.0(39) . . . no
C66 C67 H67 120.0(38) . . . no
C67 C66 C65 120.0(23) . . . ?
C67 C66 H66 120.0(36) . . . no
C65 C66 H66 120.0(38) . . . no
C66 C65 C64 120.0(25) . . . ?
C66 C65 H65 120.0(34) . . . no
C64 C65 H65 120.0(34) . . . no
C65 C64 C63 120.0(21) . . . ?
C65 C64 H64 120.0(38) . . . no
C63 C64 H64 120.0(37) . . . no
C62 C63 C64 120.0(23) . . . ?
C62 C63 H63 120.0(38) . . . no
C64 C63 H63 120.0(37) . . . no
P3 C68 C73 121.5(15) . . . ?
P3 C68 C69 118.2(14) . . . ?
C73 C68 C69 120.0(17) . . . ?
C68 C73 C72 120.0(16) . . . ?
C68 C73 H73 120.0(28) . . . no
C72 C73 H73 120.0(28) . . . no
C73 C72 C71 120.0(17) . . . ?
C73 C72 H72 120.0(24) . . . no
C71 C72 H72 120.0(24) . . . no
C72 C71 C70 120.0(16) . . . ?
C72 C71 H71 120.0(24) . . . no
C70 C71 H71 120.0(25) . . . no
C71 C70 C69 120.0(16) . . . ?
C71 C70 H70 120.0(28) . . . no
C69 C70 H70 120.0(27) . . . no
C68 C69 C70 120.0(17) . . . ?
C68 C69 H69 120.0(24) . . . no
C70 C69 H69 120.0(25) . . . no
P3 C74 C75 124.0(21) . . . ?
P3 C74 C79 116.0(22) . . . ?
C75 C74 C79 120.0(22) . . . ?
C74 C75 C76 120.0(27) . . . ?
C74 C75 H75 120.0(40) . . . no
C76 C75 H75 120.0(47) . . . no
C75 C76 C77 120.0(28) . . . ?
C75 C76 H76 120.0(45) . . . no
C77 C76 H76 120.0(39) . . . no
C76 C77 C78 120.0(22) . . . ?
C76 C77 H77 120.0(38) . . . no
C78 C77 H77 120.0(37) . . . no
C77 C78 C79 120.0(27) . . . ?
C77 C78 H78 120.0(39) . . . no
C79 C78 H78 120.0(46) . . . no
C74 C79 C78 120.0(28) . . . ?
C74 C79 H79 120.0(39) . . . no
C78 C79 H79 120.0(46) . . . no
P4 C80 C81 122.0(15) . . . ?
P4 C80 C85 117.5(13) . . . ?
C81 C80 C85 120.0(15) . . . ?
C80 C81 C82 120.0(16) . . . ?
C80 C81 H81 120.0(22) . . . no
C82 C81 H81 120.0(21) . . . no
C81 C82 C83 120.0(15) . . . ?
C81 C82 H82 120.0(24) . . . no
C83 C82 H82 120.0(24) . . . no
C82 C83 C84 120.0(15) . . . ?
C82 C83 H83 120.0(24) . . . no
C84 C83 H83 120.0(25) . . . no
C83 C84 C85 120.0(16) . . . ?
C83 C84 H84 120.0(22) . . . no
C85 C84 H84 120.0(21) . . . no
C80 C85 C84 120.0(15) . . . ?
C80 C85 H85 120.0(25) . . . no
C84 C85 H85 120.0(24) . . . no
P4 C86 C91 120.2(19) . . . ?
P4 C86 C87 119.8(14) . . . ?
C91 C86 C87 120.0(18) . . . ?
C86 C91 C90 120.0(21) . . . ?
C86 C91 H91 120.0(28) . . . no
C90 C91 H91 120.0(25) . . . no
C91 C90 C89 120.0(16) . . . ?
C91 C90 H90 120.0(27) . . . no
C89 C90 H90 120.0(26) . . . no
C90 C89 C88 120.0(18) . . . ?
C90 C89 H89 120.0(27) . . . no
C88 C89 H89 120.0(31) . . . no
C89 C88 C87 120.0(20) . . . ?
C89 C88 H88 120.0(28) . . . no
C87 C88 H88 120.0(25) . . . no
C86 C87 C88 120.0(16) . . . ?
C86 C87 H87 120.0(26) . . . no
C88 C87 H87 120.0(27) . . . no
P4 C92 C97 121.5(14) . . . ?
P4 C92 C93 118.1(14) . . . ?
C97 C92 C93 120.0(16) . . . ?
C92 C97 C96 120.0(16) . . . ?
C92 C97 H97 120.0(26) . . . no
C96 C97 H97 120.0(28) . . . no
C97 C96 C95 120.0(17) . . . ?
C97 C96 H96 120.0(26) . . . no
C95 C96 H96 120.0(24) . . . no
C96 C95 C94 120.0(16) . . . ?
C96 C95 H95 120.0(24) . . . no
C94 C95 H95 120.0(25) . . . no
C95 C94 C93 120.0(16) . . . ?
C95 C94 H94 120.0(26) . . . no
C93 C94 H94 120.0(27) . . . no
C92 C93 C94 120.0(17) . . . ?
C92 C93 H93 120.0(24) . . . no
C94 C93 H93 120.0(26) . . . no

loop_
_geom_bond_atom_site_label_1
_geom_bond_atom_site_label_2
_geom_bond_distance
_geom_bond_publ_flag
PT1 P1 2.332(5) ?
PT1 P2 2.305(5) ?
PT1 N1 2.16(2) ?
PT1 C1 2.04(2) ?
PT2 P3 2.328(7) ?
PT2 P4 2.307(6) ?
PT2 N3 2.116(13) ?
PT2 C11 2.06(2) ?
CL1 C98 1.72(2) ?
S1 O4 1.433 ?
S1 O5 1.440 ?
S1 O6 1.435 ?
S1 C101 1.732 ?
S2 O7 1.466 ?
S2 O8 1.632 ?
S2 O9 1.51(4) ?
S2 C102 1.750 ?
P1 C26 1.77(2) ?
P1 C32 1.83(2) ?
P1 C38 1.82(2) ?
P2 C44 1.84(2) ?
P2 C50 1.79(2) ?
P2 C56 1.85(2) ?
P3 C62 1.82(3) ?
P3 C68 1.81(2) ?
P3 C74 1.77(2) ?
P4 C80 1.85(2) ?
P4 C86 1.79(2) ?
P4 C92 1.80(2) ?
F1 C101 1.366 ?
F2 C101 1.329 ?
F3 C101 1.548 ?
F4 C102 1.540 ?
F5 C102 1.334 ?
F6 C102 1.393 ?
O1 C16 1.29(3) ?
O2 C7 1.25(2) ?
O3 C22 1.24(3) ?
N1 C14 1.37(3) ?
N1 C19 1.22(2) ?
N2 C16 1.34(3) ?
N2 H1n2 0.96 no
N2 H1n1 0.94 no
N3 C20 1.33(2) ?
N3 C25 1.33(2) ?
N4 C22 1.29(2) ?
N4 H4n2 0.99 no
N4 H4n1 0.94 no
C1 C2 1.43(3) ?
C1 C6 1.42(2) ?
C2 C3 1.39(3) ?
C2 H2 0.94 no
C3 C4 1.41(2) ?
C3 H3 0.97 no
C4 C5 1.34(3) ?
C4 C7 1.46(3) ?
C5 C6 1.39(3) ?
C5 H5 0.94 no
C6 H6 0.95 no
C7 C8 1.47(2) ?
C8 C9 1.41(2) ?
C8 C13 1.38(2) ?
C9 C10 1.38(2) ?
C9 H9 0.93 no
C10 C11 1.40(3) ?
C10 H10 0.96 no
C11 C12 1.40(3) ?
C12 C13 1.36(2) ?
C12 H12 0.94 no
C13 H13 1.02 no
C14 C15 1.40(3) ?
C14 H14 0.94 no
C15 C16 1.45(3) ?
C15 C17 1.37(2) ?
C17 C18 1.36(4) ?
C17 H17 0.94 no
C18 C19 1.40(3) ?
C18 H18 0.99 no
C19 H19 0.99 no
C20 C21 1.44(2) ?
C20 H20 0.97 no
C21 C22 1.45(3) ?
C21 C23 1.38(3) ?
C23 C24 1.41(3) ?
C23 H23 0.93 no
C24 C25 1.35(3) ?
C24 H24 0.95 no
C25 H25 0.96 no
C98 C98 1.36(5) ?
C98 C99 1.43(3) ?
C99 C100 1.38(3) ?
C99 H99 0.93 no
C100 C100 1.25(5) ?
C100 H100 0.97 no
C102 H11 0.02 no
C26 C27 1.39(3) ?
C26 C31 1.39(3) ?
C27 C28 1.39(3) ?
C27 H27 0.95(4) no
C28 C29 1.39(3) ?
C28 H28 0.95(3) no
C29 C30 1.39(3) ?
C29 H29 0.95(3) no
C30 C31 1.39(3) ?
C30 H30 0.95(4) no
C31 H31 0.95(3) no
C32 C33 1.39(3) ?
C32 C37 1.39(2) ?
C33 C34 1.39(3) ?
C33 H33 0.95(3) no
C34 C35 1.39(2) ?
C34 H34 0.95(3) no
C35 C36 1.39(2) ?
C35 H35 0.95(2) no
C36 C37 1.39(3) ?
C36 H36 0.95(2) no
C37 H37 0.95(3) no
C38 C39 1.39(3) ?
C38 C43 1.39(3) ?
C39 C40 1.39(3) ?
C39 H39 0.95(2) no
C40 C41 1.39(3) ?
C40 H40 0.95(3) no
C41 C42 1.39(3) ?
C41 H41 0.95(3) no
C42 C43 1.39(3) ?
C42 H42 0.95(2) no
C43 H43 0.95(3) no
C44 C45 1.39(3) ?
C44 C49 1.39(3) ?
C45 C46 1.39(3) ?
C45 H45 0.95(3) no
C46 C47 1.39(3) ?
C46 H46 0.95(4) no
C47 C48 1.39(3) ?
C47 H47 0.95(2) no
C48 C49 1.39(3) ?
C48 H48 0.95(3) no
C49 H49 0.95(4) no
C50 C55 1.39(2) ?
C50 C51 1.39(3) ?
C55 C54 1.39(3) ?
C55 H55 0.95(2) no
C54 C53 1.39(3) ?
C54 H54 0.95(2) no
C53 C52 1.39(2) ?
C53 H53 0.95(3) no
C52 C51 1.39(3) ?
C52 H52 0.95(2) no
C51 H51 0.95(2) no
C56 C57 1.39(3) ?
C56 C61 1.39(4) ?
C57 C58 1.39(4) ?
C57 H57 0.95(5) no
C58 C59 1.39(4) ?
C58 H58 0.95(3) no
C59 C60 1.39(3) ?
C59 H59 0.95(3) no
C60 C61 1.39(4) ?
C60 H60 0.95(5) no
C61 H61 0.95(3) no
C62 C67 1.39(4) ?
C62 C63 1.39(4) ?
C67 C66 1.39(4) ?
C67 H67 0.95(3) no
C66 C65 1.39(4) ?
C66 H66 0.95(4) no
C65 C64 1.39(4) ?
C65 H65 0.95(5) no
C64 C63 1.39(4) ?
C64 H64 0.95(3) no
C63 H63 0.95(4) no
C68 C73 1.39(3) ?
C68 C69 1.39(3) ?
C73 C72 1.39(3) ?
C73 H73 0.95(3) no
C72 C71 1.39(3) ?
C72 H72 0.95(3) no
C71 C70 1.39(3) ?
C71 H71 0.95(3) no
C70 C69 1.39(3) ?
C70 H70 0.95(3) no
C69 H69 0.95(3) no
C74 C75 1.39(5) ?
C74 C79 1.39(5) ?
C75 C76 1.39(4) ?
C75 H75 0.95(5) no
C76 C77 1.39(5) ?
C76 H76 0.95(5) no
C77 C78 1.39(5) ?
C77 H77 0.95(4) no
C78 C79 1.39(4) ?
C78 H78 0.95(5) no
C79 H79 0.95(5) no
C80 C81 1.39(3) ?
C80 C85 1.39(3) ?
C81 C82 1.39(3) ?
C81 H81 0.95(3) no
C82 C83 1.39(3) ?
C82 H82 0.95(2) no
C83 C84 1.39(2) ?
C83 H83 0.95(3) no
C84 C85 1.39(3) ?
C84 H84 0.95(3) no
C85 H85 0.95(2) no
C86 C91 1.39(3) ?
C86 C87 1.39(3) ?
C91 C90 1.39(3) ?
C91 H91 0.95(4) no
C90 C89 1.39(3) ?
C90 H90 0.95(3) no
C89 C88 1.39(3) ?
C89 H89 0.95(3) no
C88 C87 1.39(3) ?
C88 H88 0.95(4) no
C87 H87 0.95(3) no
C92 C97 1.39(3) ?
C92 C93 1.39(3) ?
C97 C96 1.39(3) ?
C97 H97 0.95(2) no
C96 C95 1.39(3) ?
C96 H96 0.95(3) no
C95 C94 1.39(3) ?
C95 H95 0.95(3) no
C94 C93 1.39(3) ?
C94 H94 0.95(2) no
C93 H93 0.95(3) no

loop_
_geom_contact_atom_site_label_1
_geom_contact_atom_site_label_2
_geom_contact_distance
_geom_contact_site_symmetry_2
_geom_contact_publ_flag
S1 H69 2.7087 2_655 no
S1 C69 3.48(2) 2_655 no
S2 H1n1 2.9501 4 no
F1 H89 2.6307 3_656 no
F1 H88 2.8048 3_656 no
F1 H29 2.8743 5_556 no
F1 H100 2.8852 3_656 no
F1 F2 3.196 2_756 no
F1 C89 3.28(2) 3_656 no
F1 C88 3.36(2) 3_656 no
F1 C101 3.438 2_756 no
F2 H88 2.7758 4_655 no
F2 H94 2.8142 2_655 no
F2 H29 2.8256 6_655 no
F2 H93 2.8791 2_655 no
F2 C94 3.45(2) 2_655 no
F2 C93 3.48(2) 2_655 no
F2 C29 3.52(2) 6_655 no
F3 H30 2.5922 6_655 no
F3 H17 2.7383 5_556 no
F3 F3 2.921 2_756 no
F3 C30 3.48(2) 6_655 no
F3 C17 3.49(2) 5_556 no
F3 C101 3.585 2_756 no
F4 H77 2.3315 2_655 no
F4 H78 2.6875 . no
F4 H40 2.7577 4 no
F4 C77 3.20(2) 2_655 no
F4 C78 3.52(3) . no
F5 H65 2.8064 4 no
F5 H90 3.0144 . no
F5 C65 3.48(3) 4 no
F6 H90 2.5248 . no
F6 H78 2.7076 . no
F6 H91 2.7080 . no
F6 H79 3.0512 . no
F6 C90 3.18(2) . no
F6 C91 3.27(2) . no
F6 C78 3.42(4) . no
F6 C79 3.59(4) . no
O1 H4n2 1.9916 6_544 no
O1 H31 2.6507 2_654 no
O1 N4 2.95(2) 6_544 no
O1 C31 3.41(3) 2_654 no
O2 H27 2.5683 7_545 no
O2 H55 2.7145 7_545 no
O2 H2 2.7185 7_545 no
O2 H54 2.7638 7_545 no
O2 C55 3.24(2) 7_545 no
O2 C54 3.26(2) 7_545 no
O2 C37 3.46(2) 7_545 no
O2 C27 3.51(3) 7_545 no
O2 C2 3.59(2) 7_545 no
O3 H42 2.5261 5_455 no
O3 H23 2.5845 7 no
O3 C23 3.25(3) 7 no
O3 C42 3.34(2) 5_455 no
O4 H4n1 2.2618 2_655 no
O4 H20 2.4062 2_655 no
O4 H93 2.6709 2_655 no
O4 H69 2.7866 2_655 no
O4 H81 2.9420 2_655 no
O4 N4 3.17(1) 2_655 no
O4 C20 3.35(2) 2_655 no
O4 C69 3.36(2) 2_655 no
O4 C81 3.53(2) 2_655 no
O5 H69 2.5169 2_655 no
O5 H70 2.5844 2_655 no
O5 H18 2.6359 5_556 no
O5 H63 3.0351 2_655 no
O5 C69 3.14(2) 2_655 no
O5 C70 3.17(2) 2_655 no
O5 C18 3.43(2) 5_556 no
O6 H63 2.4544 2_655 no
O6 H69 2.9413 2_655 no
O6 H10 2.9493 2_655 no
O6 H93 2.9932 2_655 no
O6 C63 3.21(3) 2_655 no
O6 C93 3.53(3) 2_655 no
O7 H1n1 2.2278 4 no
O7 H14 2.3748 4 no
O7 H39 2.5966 4 no
O7 H61 2.6117 4 no
O7 H40 3.0487 4 no
O7 N2 3.14(2) 4 no
O7 C14 3.15(2) 4 no
O7 C39 3.26(2) 4 no
O7 C40 3.49(2) 4 no
O7 C61 3.52(2) 4 no
O8 H25 2.6881 . no
O8 H91 2.9899 . no
O8 H61 3.0244 4 no
O8 H49 3.0559 4 no
O8 H60 3.0589 4 no
O8 C25 3.27(2) . no
O8 C91 3.35(2) . no
O8 C61 3.54(2) 4 no
O8 C60 3.55(2) 4 no
O8 C90 3.57(2) . no
O9 H25 2.4878 . no
O9 H1n1 2.7784 4 no
O9 H41 2.8883 3_655 no
O9 H24 2.8992 . no
O9 H78 2.9734 . no
O9 N2 3.20(3) 4 no
O9 C25 3.23(3) . no
O9 C78 3.24(5) . no
O9 C24 3.40(3) . no
O9 C79 3.45(5) . no
O10 H66 2.9955 4 no
O10 O14 3.07(3) . no
O10 C66 3.47(3) 4 no
O10 C13 3.56(3) 4 no
O11 O13 3.07(3) . no
O12 O13 1.83(4) 2_656 no
O12 H53 2.9846 6 no
O12 C53 3.48(3) 5_556 no
O13 H57 2.8348 6 no
O13 C57 3.23(3) 6 no
O14 C34 3.58(3) 4 no
O16 H13 3.2853 4 no
O16 H54 3.4107 6 no
O16 H12 3.4401 4 no
N1 H61 3.0472 . no
N1 C26 3.09(2) . no
N1 C61 3.25(2) . no
N1 C56 3.29(3) . no
N1 C27 3.54(2) . no
N1 C31 3.54(2) . no
N2 C41 3.50(3) 2_654 no
N2 N2 3.53(3) 2_654 no
N3 C68 3.06(3) . no
N3 C80 3.27(3) . no
N3 C73 3.47(3) . no
N3 C85 3.47(3) . no
N3 C69 3.49(3) . no
C1 H33 2.9454 . no
C1 C44 3.25(2) . no
C1 C33 3.29(2) . no
C1 C32 3.35(3) . no
C1 C45 3.36(3) . no
C2 H3 2.7673 7_545 no
C2 H45 3.0238 . no
C2 C55 3.43(2) . no
C2 C45 3.49(2) . no
C2 C3 3.49(2) 7_545 no
C2 C33 3.52(3) . no
C2 C50 3.55(2) . no
C2 C32 3.58(3) . no
C3 H3 2.8887 7_545 no
C3 C3 3.41(3) 7_545 no
C3 C36 3.57(3) 7_545 no
C6 H33 2.8073 . no
C6 C44 3.41(2) . no
C6 C45 3.45(3) . no
C6 C33 3.49(2) . no
C10 C92 3.20(3) . no
C10 C63 3.24(4) . no
C10 C93 3.25(3) . no
C10 C62 3.26(4) . no
C10 C97 3.54(3) . no
C11 C92 3.16(3) . no
C11 C62 3.29(4) . no
C11 C97 3.58(3) . no
C12 C91 3.54(3) . no
C14 H61 3.0014 . no
C14 C61 3.42(3) . no
C14 C39 3.46(2) . no
C14 C31 3.51(2) . no
C14 C26 3.54(2) . no
C16 H4n2 2.9080 6_544 no
C17 H70 2.9613 6_544 no
C18 H70 2.8990 6_544 no
C19 C26 3.19(2) . no
C19 C27 3.20(3) . no
C20 C69 3.18(3) . no
C20 C68 3.25(3) . no
C20 C80 3.29(3) . no
C20 C81 3.36(3) . no
C20 C70 3.53(3) . no
C24 H60 2.6696 4 no
C24 C60 3.59(4) 4 no
C25 C73 3.42(3) . no
C25 C68 3.51(4) . no
C98 C46 3.46(3) 3 no
C99 C48 3.55(3) 4 no
H1n2 C41 2.6794 2_654 no
H2 H3 2.4165 7_545 no
H2 H55 2.4973 . no
H3 H3 2.6359 7_545 no
H4n2 H17 2.6972 6_554 no
H6 H39 2.6620 . no
H9 H46 2.5946 . no
H12 H91 2.5037 . no
H13 H54 2.5527 7_545 no
H14 H39 2.2548 . no
H14 C39 2.6925 . no
H18 H70 2.4171 6_544 no
H19 H55 2.6282 . no
H24 H60 2.4076 4 no
H25 H79 2.5150 . no
H100 H88 2.3187 . no
C30 H82 2.9312 5_545 no
C31 H82 2.9554 5_545 no
H29 H88 2.6872 7_545 no
C35 H45 3.0370 7_545 no
C36 H83 2.9401 5_545 no
C36 C83 3.51(3) 5_545 no
C37 H83 2.8138 5_545 no
C37 C83 3.45(3) 5_545 no
H35 H45 2.4618 7_545 no
H36 H46 2.6656 7_545 no
H42 H72 2.4701 3_655 no
C52 C52 3.56(3) 2_554 no
H52 H57 2.5260 2_554 no
C59 H71 2.7826 6_544 no
C59 H84 2.8386 4_554 no
C59 C84 3.58(3) 4_554 no
H59 H71 2.5977 6_544 no
C66 H76 2.7498 3_655 no
C65 H76 3.0592 3_655 no
H66 H76 2.2747 3_655 no
C81 H96 3.0045 3 no
C81 C96 3.44(3) 3 no
C82 H96 2.7347 3 no
C82 C96 3.49(3) 3 no

loop_
_geom_torsion_atom_site_label_1
_geom_torsion_atom_site_label_2
_geom_torsion_atom_site_label_3
_geom_torsion_atom_site_label_4
_geom_torsion
_geom_torsion_publ_flag
PT1 P1 C26 C27 -66.6(14) no
PT1 P1 C26 C31 112.6(14) no
PT1 P1 C32 C33 -74.0(19) no
PT1 P1 C32 C37 110.3(18) no
PT1 P1 C38 C39 1.1(20) no
PT1 P1 C38 C43 -177.9(15) no
PT1 P2 C44 C45 -89.6(17) no
PT1 P2 C44 C49 82.6(15) no
PT1 P2 C50 C55 -16.1(17) no
PT1 P2 C50 C51 167.9(13) no
PT1 P2 C56 C57 129.0(19) no
PT1 P2 C56 C61 -54.8(19) no
PT1 N1 C14 C15 172.8(12) no
PT1 N1 C19 C18 -170.4(14) no
PT1 C1 C2 C3 -178.6(11) no
PT1 C1 C6 C5 179.8(12) no
PT2 P3 C62 C67 -109.6(25) no
PT2 P3 C62 C63 65.4(28) no
PT2 P3 C68 C73 107.8(21) no
PT2 P3 C68 C69 -65.9(22) no
PT2 P3 C74 C75 -176.1(18) no
PT2 P3 C74 C79 2.0(22) no
PT2 P4 C80 C81 83.9(18) no
PT2 P4 C80 C85 -88.2(18) no
PT2 P4 C86 C91 11.7(18) no
PT2 P4 C86 C87 -170.1(14) no
PT2 P4 C92 C97 112.0(20) no
PT2 P4 C92 C93 -61.0(19) no
PT2 N3 C20 C21 -173.3(18) no
PT2 N3 C25 C24 174.2(19) no
PT2 C11 C10 C9 -177.5(17) no
PT2 C11 C12 C13 177.0(16) no
CL1 C98 C98 CL1 9.5(37) no
CL1 C98 C98 C99 177.2(10) no
CL1 C98 C99 C100 178.2(16) no
P1 PT1 P2 C44 106.3(15) no
P1 PT1 P2 C50 -13.0(17) no
P1 PT1 P2 C56 -129.1(15) no
P1 PT1 N1 C14 -73.7(11) no
P1 PT1 N1 C19 91.2(14) no
P1 PT1 C1 C2 -93.0(12) no
P1 PT1 C1 C6 90.5(13) no
P1 C26 C27 C28 179.2(13) no
P1 C26 C31 C30 -179.2(13) no
P1 C32 C33 C34 -175.7(17) no
P1 C32 C37 C36 175.6(18) no
P1 C38 C39 C40 -179.0(16) no
P1 C38 C43 C42 179.0(16) no
P2 PT1 P1 C26 82.5(16) no
P2 PT1 P1 C32 -40.0(16) no
P2 PT1 P1 C38 -159.4(14) no
P2 PT1 N1 C14 113.1(11) no
P2 PT1 N1 C19 -82.0(14) no
P2 PT1 C1 C2 80.1(12) no
P2 PT1 C1 C6 -96.4(13) no
P2 C44 C45 C46 172.1(14) no
P2 C44 C49 C48 -172.2(14) no
P2 C50 C55 C54 -176.0(14) no
P2 C50 C51 C52 175.9(14) no
P2 C56 C57 C58 176.1(17) no
P2 C56 C61 C60 -176.4(17) no
P3 PT2 P4 C80 -102.3(15) no
P3 PT2 P4 C86 142.1(14) no
P3 PT2 P4 C92 20.7(16) no
P3 PT2 N3 C20 96.4(17) no
P3 PT2 N3 C25 -76.0(18) no
P3 PT2 C11 C10 -83.0(18) no
P3 PT2 C11 C12 101.0(18) no
P3 C62 C67 C66 175.1(24) no
P3 C62 C63 C64 -174.9(24) no
P3 C68 C73 C72 -173.5(19) no
P3 C68 C69 C70 173.7(19) no
P3 C74 C75 C76 178.1(18) no
P3 C74 C79 C78 -178.3(18) no
P4 PT2 P3 C62 -30.5(17) no
P4 PT2 P3 C68 88.2(15) no
P4 PT2 P3 C74 -153.0(15) no
P4 PT2 N3 C20 -77.8(17) no
P4 PT2 N3 C25 109.8(18) no
P4 PT2 C11 C10 91.0(18) no
P4 PT2 C11 C12 -85.0(18) no
P4 C80 C81 C82 -171.9(17) no
P4 C80 C85 C84 172.2(17) no
P4 C86 C91 C90 178.2(15) no
P4 C86 C87 C88 -178.2(15) no
P4 C92 C97 C96 -172.9(18) no
P4 C92 C93 C94 173.1(18) no
F1 C101 S1 O4 169.0367(2) no
F1 C101 S1 O5 32.3736(6) no
F1 C101 S1 O6 -76.6888(5) no
F2 C101 S1 O4 -38.4251(7) no
F2 C101 S1 O5 -175.08820(10) no
F2 C101 S1 O6 75.8494(3) no
F3 C101 S1 O4 73.8329(8) no
F3 C101 S1 O5 -62.8302(2) no
F3 C101 S1 O6 -171.8926(2) no
F4 C102 S2 O7 -72.8744(9) no
F4 C102 S2 O8 160.3119(5) no
F4 C102 S2 O9 46.8(12) no
F5 C102 S2 O7 59.2356(12) no
F5 C102 S2 O8 -67.5781(13) no
F5 C102 S2 O9 178.9(12) no
F6 C102 S2 O7 169.5847(2) no
F6 C102 S2 O8 42.7710(6) no
F6 C102 S2 O9 -70.8(12) no
O1 C16 C15 C14 163.0(16) no
O1 C16 C15 C17 -1.9(26) no
O2 C7 C4 C3 22.6(25) no
O2 C7 C4 C5 -152.5(18) no
O2 C7 C8 C9 -149.0(20) no
O2 C7 C8 C13 34.6(29) no
O3 C22 C21 C20 -179.4(23) no
O3 C22 C21 C23 -0.8(38) no
N1 PT1 P1 C26 -33.3(9) no
N1 PT1 P1 C32 -155.8(8) no
N1 PT1 P1 C38 84.8(9) no
N1 PT1 P2 C44 -138.1(10) no
N1 PT1 P2 C50 102.6(8) no
N1 PT1 P2 C56 -13.6(9) no
N1 PT1 C1 C2 176(12) no
N1 PT1 C1 C6 -1(13) no
N1 C14 C15 C16 -175.1(16) no
N1 C14 C15 C17 -10.0(25) no
N1 C19 C18 C17 7.0(29) no
N2 C16 C15 C14 -21.7(26) no
N2 C16 C15 C17 173.4(17) no
N3 PT2 P3 C62 -150.3(10) no
N3 PT2 P3 C68 -31.7(8) no
N3 PT2 P3 C74 87.2(10) no
N3 PT2 P4 C80 17.2(8) no
N3 PT2 P4 C86 -98.4(8) no
N3 PT2 P4 C92 140.2(8) no
N3 PT2 C11 C10 -148(12) no
N3 PT2 C11 C12 36(14) no
N3 C20 C21 C22 179.1(23) no
N3 C20 C21 C23 0.4(35) no
N3 C25 C24 C23 -2.3(38) no
N4 C22 C21 C20 0.4(40) no
N4 C22 C21 C23 179.1(25) no
C1 PT1 P1 C26 149.5(9) no
C1 PT1 P1 C32 26.9(9) no
C1 PT1 P1 C38 -92.4(9) no
C1 PT1 P2 C44 39.1(10) no
C1 PT1 P2 C50 -80.1(8) no
C1 PT1 P2 C56 163.7(10) no
C1 PT1 N1 C14 18(13) no
C1 PT1 N1 C19 -177(12) no
C1 C2 C3 C4 0.2(24) no
C1 C6 C5 C4 -2.6(25) no
C2 C1 C6 C5 3.3(23) no
C2 C3 C4 C5 0.6(24) no
C2 C3 C4 C7 -174.9(15) no
C3 C2 C1 C6 -2.2(22) no
C3 C4 C5 C6 0.7(24) no
C3 C4 C7 C8 -155.6(16) no
C4 C7 C8 C9 29.4(29) no
C4 C7 C8 C13 -147.1(20) no
C5 C4 C7 C8 29.3(25) no
C6 C5 C4 C7 175.8(16) no
C7 C8 C9 C10 -178.4(20) no
C7 C8 C13 C12 178.1(21) no
C8 C9 C10 C11 1.8(34) no
C8 C13 C12 C11 -1.1(34) no
C9 C8 C13 C12 1.5(34) no
C9 C10 C11 C12 -1.4(34) no
C10 C9 C8 C13 -1.7(31) no
C10 C11 C12 C13 1.0(33) no
C11 PT2 P3 C62 33.0(11) no
C11 PT2 P3 C68 151.7(9) no
C11 PT2 P3 C74 -89.5(10) no
C11 PT2 P4 C80 -166.0(9) no
C11 PT2 P4 C86 78.5(9) no
C11 PT2 P4 C92 -43.0(8) no
C11 PT2 N3 C20 161(13) no
C11 PT2 N3 C25 -11(14) no
C14 N1 C19 C18 -6.0(27) no
C14 C15 C17 C18 10.8(26) no
C15 C14 N1 C19 7.6(25) no
C15 C17 C18 C19 -9.3(27) no
C16 C15 C17 C18 176.3(17) no
C20 N3 C25 C24 1.7(36) no
C20 C21 C23 C24 -1.0(35) no
C21 C20 N3 C25 -0.7(35) no
C21 C23 C24 C25 1.9(37) no
C22 C21 C23 C24 -179.7(24) no
C98 C98 C99 C100 10.1(35) no
C98 C99 C100 C100 1.3(39) no
C99 C98 C98 C99 -15.1(40) no
C99 C100 C100 C99 -6.9(47) no
C26 P1 C32 C33 163.4(18) no
C26 P1 C32 C37 -12.2(22) no
C26 P1 C38 C39 119.1(18) no
C26 P1 C38 C43 -59.9(19) no
C26 C27 C28 C29 -0.0(25) no
C26 C31 C30 C29 -0.0(25) no
C27 C26 P1 C32 62.1(16) no
C27 C26 P1 C38 173.5(13) no
C27 C26 C31 C30 -0.0(25) no
C27 C28 C29 C30 0.0(25) no
C28 C27 C26 C31 0.0(25) no
C28 C29 C30 C31 0.0(25) no
C31 C26 P1 C32 -118.7(16) no
C31 C26 P1 C38 -7.4(17) no
C32 P1 C38 C39 -126.7(18) no
C32 P1 C38 C43 54.3(20) no
C32 C33 C34 C35 -0.0(34) no
C32 C37 C36 C35 0.0(34) no
C33 C32 P1 C38 49.1(20) no
C33 C32 C37 C36 -0.0(34) no
C33 C34 C35 C36 0.0(34) no
C34 C33 C32 C37 0.0(34) no
C34 C35 C36 C37 -0.0(34) no
C37 C32 P1 C38 -126.6(19) no
C38 C39 C40 C41 -0.0(31) no
C38 C43 C42 C41 -0.0(31) no
C39 C38 C43 C42 0.0(31) no
C39 C40 C41 C42 0.0(31) no
C40 C39 C38 C43 0.0(32) no
C40 C41 C42 C43 0.0(31) no
C44 P2 C50 C55 -141.6(15) no
C44 P2 C50 C51 42.5(17) no
C44 P2 C56 C57 -101.6(21) no
C44 P2 C56 C61 74.7(20) no
C44 C45 C46 C47 0.0(27) no
C44 C49 C48 C47 -0.0(28) no
C45 C44 P2 C50 32.0(18) no
C45 C44 P2 C56 141.5(17) no
C45 C44 C49 C48 0.0(28) no
C45 C46 C47 C48 -0.0(28) no
C46 C45 C44 C49 -0.0(28) no
C46 C47 C48 C49 0.0(28) no
C49 C44 P2 C50 -155.8(15) no
C49 C44 P2 C56 -46.3(18) no
C50 P2 C56 C57 9.3(22) no
C50 P2 C56 C61 -174.5(17) no
C50 C55 C54 C53 -0.0(27) no
C50 C51 C52 C53 -0.0(27) no
C55 C50 P2 C56 107.1(16) no
C55 C50 C51 C52 0.0(27) no
C55 C54 C53 C52 0.0(27) no
C54 C55 C50 C51 0.0(28) no
C54 C53 C52 C51 -0.0(28) no
C51 C50 P2 C56 -68.9(18) no
C56 C57 C58 C59 -0.0(33) no
C56 C61 C60 C59 0.0(33) no
C57 C56 C61 C60 -0.0(34) no
C57 C58 C59 C60 0.0(33) no
C58 C57 C56 C61 0.0(34) no
C58 C59 C60 C61 -0.0(33) no
C62 P3 C68 C73 -128.6(23) no
C62 P3 C68 C69 57.7(25) no
C62 P3 C74 C75 56.8(24) no
C62 P3 C74 C79 -125.1(21) no
C62 C67 C66 C65 0.0(47) no
C62 C63 C64 C65 0.0(47) no
C67 C62 P3 C68 130.1(25) no
C67 C62 P3 C74 18.3(30) no
C67 C62 C63 C64 -0.0(49) no
C67 C66 C65 C64 -0.0(48) no
C66 C67 C62 C63 0.0(49) no
C66 C65 C64 C63 0.0(48) no
C63 C62 P3 C68 -54.9(30) no
C63 C62 P3 C74 -166.7(27) no
C68 P3 C74 C75 -55.4(24) no
C68 P3 C74 C79 122.7(20) no
C68 C73 C72 C71 0.0(37) no
C68 C69 C70 C71 0.0(38) no
C73 C68 P3 C74 -17.0(26) no
C73 C68 C69 C70 0.0(39) no
C73 C72 C71 C70 0.0(38) no
C72 C73 C68 C69 -0.0(38) no
C72 C71 C70 C69 -0.0(38) no
C69 C68 P3 C74 169.3(22) no
C74 C75 C76 C77 -0.0(35) no
C74 C79 C78 C77 -0.0(35) no
C75 C74 C79 C78 0.0(36) no
C75 C76 C77 C78 0.0(35) no
C76 C75 C74 C79 -0.0(36) no
C76 C77 C78 C79 0.0(35) no
C80 P4 C86 C91 -109.8(17) no
C80 P4 C86 C87 68.4(17) no
C80 P4 C92 C97 -123.6(20) no
C80 P4 C92 C93 63.3(22) no
C80 C81 C82 C83 -0.0(33) no
C80 C85 C84 C83 -0.0(33) no
C81 C80 P4 C86 -152.5(19) no
C81 C80 P4 C92 -39.8(22) no
C81 C80 C85 C84 0.0(33) no
C81 C82 C83 C84 0.0(33) no
C82 C81 C80 C85 -0.0(34) no
C82 C83 C84 C85 -0.0(34) no
C85 C80 P4 C86 35.4(19) no
C85 C80 P4 C92 148.2(17) no
C86 P4 C92 C97 -14.3(23) no
C86 P4 C92 C93 172.7(19) no
C86 C91 C90 C89 0.0(28) no
C86 C87 C88 C89 0.0(28) no
C91 C86 P4 C92 135.3(16) no
C91 C86 C87 C88 0.0(29) no
C91 C90 C89 C88 -0.0(28) no
C90 C91 C86 C87 -0.0(28) no
C90 C89 C88 C87 0.0(28) no
C87 C86 P4 C92 -46.5(19) no
C92 C97 C96 C95 0.0(35) no
C92 C93 C94 C95 0.0(36) no
C97 C92 C93 C94 0.0(36) no
C97 C96 C95 C94 0.0(35) no
C96 C97 C92 C93 -0.0(36) no
C96 C95 C94 C93 -0.0(35) no
